data_7237175
loop_
_publ_author_name
'Szimhardt, Norbert'
'Wurzenberger, Maximilian H. H.'
'Zeisel, Lukas'
'Gruhne, Michael S.'
'Lommel, Marcus'
'Stierstorfer, J\"org'

_publ_section_title
;
 Maximization of the energy capability level in transition metal complexes
 through application of 1-amino- and 2-amino-5H-tetrazole ligands
;
_journal_issue 33
_journal_name_full 'Journal of Materials Chemistry A'
_journal_page_first 16257
_journal_paper_doi 10.1039/C8TA06326E
_journal_volume 6
_journal_year 2018
_chemical_formula_moiety 'C6 H18 Fe N30, 2(C H3 N5), 2(Cl O4)'
_chemical_formula_sum 'C8 H24 Cl2 Fe N40 O8'
_chemical_formula_weight 935.42
_chemical_name_common 'hexakis(2-aminotetrazolyl)iron(II) diperchlorate *2 2-aminotetrazole'
_chemical_name_systematic
;
hexakis(2-aminotetrazolyl)iron(II) diperchlorate *2 2-aminotetrazole
;
_space_group_IT_number 2
_space_group_name_Hall '-P 1'
_space_group_name_H-M_alt 'P -1'
_symmetry_cell_setting triclinic
_symmetry_Int_Tables_number 2
_symmetry_space_group_name_Hall '-P 1'
_symmetry_space_group_name_H-M 'P -1'
_atom_sites_solution_hydrogens difmap
_audit_creation_date
;
'Sat Jan 14 18:07:35 2017'
;
_audit_creation_method SHELXL-2013
_audit_update_record
;
2018-04-04 deposited with the CCDC.
2018-08-03 downloaded from the CCDC.
;
_cell_angle_alpha 79.072(4)
_cell_angle_beta 86.098(3)
_cell_angle_gamma 86.476(3)
_cell_formula_units_Z 2
_cell_length_a 8.5150(3)
_cell_length_b 10.8300(5)
_cell_length_c 19.3050(8)
_cell_measurement_reflns_used 5333
_cell_measurement_temperature 173(2)
_cell_measurement_theta_max 31.7620
_cell_measurement_theta_min 4.5310
_cell_volume 1741.78(13)
_computing_cell_refinement
;
CrysAlisPro, Agilent Technologies,
Version 1.171.37.33 (release 27-03-2014 CrysAlis171 .NET)
(compiled Mar 27 2014,17:12:48)
;
_computing_data_collection
;
CrysAlisPro, Agilent Technologies,
Version 1.171.37.33 (release 27-03-2014 CrysAlis171 .NET)
(compiled Mar 27 2014,17:12:48)
;
_computing_data_reduction
;
CrysAlisPro, Agilent Technologies,
Version 1.171.37.33 (release 27-03-2014 CrysAlis171 .NET)
(compiled Mar 27 2014,17:12:48)
;
_computing_structure_refinement 'SHELXL-2013 (Sheldrick, 2013)'
_diffrn_ambient_temperature 173(2)
_diffrn_detector 'CCD plate'
_diffrn_detector_area_resol_mean 15.9809
_diffrn_detector_type Sapphire3
_diffrn_measured_fraction_theta_full 0.995
_diffrn_measured_fraction_theta_max 0.995
_diffrn_measurement_details
;
#__ type_ start__ end____ width___ exp.time_
  1 omega  -22.00  103.00   1.0000   10.0000
omega____ theta____ kappa____ phi______ frames
    -       29.7932   19.0000  -60.0000 125

#__ type_ start__ end____ width___ exp.time_
  2 omega   26.00   95.00   1.0000   10.0000
omega____ theta____ kappa____ phi______ frames
    -       29.7932   57.0000  -30.0000 69

#__ type_ start__ end____ width___ exp.time_
  3 omega   -9.00   75.00   1.0000   10.0000
omega____ theta____ kappa____ phi______ frames
    -       29.7932  -99.0000   60.0000 84

#__ type_ start__ end____ width___ exp.time_
  4 omega   20.00   68.00   1.0000   10.0000
omega____ theta____ kappa____ phi______ frames
    -       29.7932  -99.0000 -120.0000 48

#__ type_ start__ end____ width___ exp.time_
  5 omega  -24.00   51.00   1.0000   10.0000
omega____ theta____ kappa____ phi______ frames
    -       29.7932  -99.0000 -180.0000 75

#__ type_ start__ end____ width___ exp.time_
  6 omega  -83.00  -38.00   1.0000   10.0000
omega____ theta____ kappa____ phi______ frames
    -      -28.6994 -179.0000    0.0000 45

#__ type_ start__ end____ width___ exp.time_
  7 omega -109.00  -84.00   1.0000   10.0000
omega____ theta____ kappa____ phi______ frames
    -      -28.6994  179.0000 -150.0000 25

;
_diffrn_measurement_device 'four-circle diffractometer'
_diffrn_measurement_device_type 'Xcalibur, Sapphire3'
_diffrn_measurement_method '\w scans'
_diffrn_orient_matrix_UB_11 0.0281109000
_diffrn_orient_matrix_UB_12 0.0418548000
_diffrn_orient_matrix_UB_13 0.0199479000
_diffrn_orient_matrix_UB_21 0.0783112000
_diffrn_orient_matrix_UB_22 -0.0233675000
_diffrn_orient_matrix_UB_23 -0.0062465000
_diffrn_orient_matrix_UB_31 0.0080966000
_diffrn_orient_matrix_UB_32 0.0465069000
_diffrn_orient_matrix_UB_33 -0.0311133000
_diffrn_radiation_monochromator graphite
_diffrn_radiation_probe x-ray
_diffrn_radiation_type MoK\a
_diffrn_radiation_wavelength 0.71069
_diffrn_reflns_av_R_equivalents 0.0235
_diffrn_reflns_av_sigmaI/netI 0.0485
_diffrn_reflns_av_unetI/netI 0.0346
_diffrn_reflns_Laue_measured_fraction_full 0.995
_diffrn_reflns_Laue_measured_fraction_max 0.995
_diffrn_reflns_limit_h_max 10
_diffrn_reflns_limit_h_min -9
_diffrn_reflns_limit_k_max 13
_diffrn_reflns_limit_k_min -13
_diffrn_reflns_limit_l_max 23
_diffrn_reflns_limit_l_min -23
_diffrn_reflns_number 13639
_diffrn_reflns_point_group_measured_fraction_full 0.995
_diffrn_reflns_point_group_measured_fraction_max 0.995
_diffrn_reflns_theta_full 25.240
_diffrn_reflns_theta_max 25.999
_diffrn_reflns_theta_min 4.348
_diffrn_source 'Enhance (Mo) X-ray Source'
_exptl_absorpt_coefficient_mu 0.689
_exptl_absorpt_correction_T_max 1.00000
_exptl_absorpt_correction_T_min 0.94454
_exptl_absorpt_correction_type multi-scan
_exptl_absorpt_process_details
;
CrysAlisPro, Agilent Technologies,
Version 1.171.37.33 (release 27-03-2014 CrysAlis171 .NET)
(compiled Mar 27 2014,17:12:48)
Empirical absorption correction using spherical harmonics,
 implemented in SCALE3 ABSPACK scaling algorithm.
;
_exptl_crystal_colour colorless
_exptl_crystal_density_diffrn 1.784
_exptl_crystal_description block
_exptl_crystal_F_000 952
_exptl_crystal_size_max 0.420
_exptl_crystal_size_mid 0.320
_exptl_crystal_size_min 0.260
_refine_diff_density_max 0.447
_refine_diff_density_min -0.396
_refine_diff_density_rms 0.055
_refine_ls_extinction_method none
_refine_ls_goodness_of_fit_ref 1.032
_refine_ls_hydrogen_treatment refall
_refine_ls_matrix_type full
_refine_ls_number_parameters 628
_refine_ls_number_reflns 6835
_refine_ls_number_restraints 0
_refine_ls_restrained_S_all 1.032
_refine_ls_R_factor_all 0.0412
_refine_ls_R_factor_gt 0.0317
_refine_ls_shift/su_max 0.001
_refine_ls_shift/su_mean 0.000
_refine_ls_structure_factor_coef Fsqd
_refine_ls_weighting_details 'w=1/[\s^2^(Fo^2^)+(0.0384P)^2^+0.5420P] where P=(Fo^2^+2Fc^2^)/3'
_refine_ls_weighting_scheme calc
_refine_ls_wR_factor_gt 0.0765
_refine_ls_wR_factor_ref 0.0821
_reflns_Friedel_coverage 0.000
_reflns_number_gt 5770
_reflns_number_total 6835
_reflns_threshold_expression 'I > 2\s(I)'
_cod_data_source_file c8ta06326e2.cif
_cod_data_source_block mx017
_cod_database_code 7237175
_shelx_space_group_comment
;
The symmetry employed for this shelxl refinement is uniquely defined
by the following loop, which should always be used as a source of
symmetry information in preference to the above space-group names.
They are only intended as comments.
;
_shelx_estimated_absorpt_t_min 0.761
_shelx_estimated_absorpt_t_max 0.841
_shelxl_version_number 2013-4

loop_
_space_group_symop_operation_xyz
'x, y, z'
'-x, -y, -z'

loop_
_atom_site_label
_atom_site_type_symbol
_atom_site_fract_x
_atom_site_fract_y
_atom_site_fract_z
_atom_site_U_iso_or_equiv
_atom_site_adp_type
_atom_site_occupancy
_atom_site_site_symmetry_order
_atom_site_calc_flag
Fe1 Fe 0.22619(3) 0.49731(2) 0.25485(2) 0.01464(8) Uani 1 1 d
N1 N -0.0492(2) 0.16019(16) 0.30045(9) 0.0237(4) Uani 1 1 d
N2 N -0.02689(19) 0.18436(15) 0.36361(8) 0.0184(3) Uani 1 1 d
N3 N 0.05381(19) 0.28269(15) 0.36438(8) 0.0192(3) Uani 1 1 d
N4 N 0.08984(18) 0.32803(15) 0.29604(8) 0.0189(3) Uani 1 1 d
N5 N -0.0842(2) 0.10608(17) 0.42482(10) 0.0247(4) Uani 1 1 d
N6 N -0.2188(2) 0.65808(17) 0.17217(9) 0.0251(4) Uani 1 1 d
N7 N -0.11480(19) 0.65938(15) 0.11769(8) 0.0190(3) Uani 1 1 d
N8 N 0.02737(19) 0.61876(16) 0.13285(8) 0.0210(4) Uani 1 1 d
N9 N 0.02049(19) 0.58773(15) 0.20332(8) 0.0189(3) Uani 1 1 d
N10 N -0.1562(3) 0.7070(2) 0.04902(10) 0.0301(4) Uani 1 1 d
N11 N 0.30755(19) 0.40297(15) 0.16575(8) 0.0176(3) Uani 1 1 d
C3 C 0.3131(2) 0.43231(19) 0.09467(10) 0.0204(4) Uani 1 1 d
N13 N 0.36493(19) 0.33559(15) 0.06514(8) 0.0207(4) Uani 1 1 d
N14 N 0.38934(18) 0.24681(15) 0.12161(8) 0.0176(3) Uani 1 1 d
N15 N 0.4499(2) 0.12662(16) 0.11526(10) 0.0236(4) Uani 1 1 d
N16 N 0.46757(19) 0.84530(15) 0.17649(8) 0.0211(4) Uani 1 1 d
N17 N 0.44684(18) 0.79323(14) 0.12148(8) 0.0171(3) Uani 1 1 d
N18 N 0.3838(2) 0.68417(15) 0.13517(8) 0.0207(4) Uani 1 1 d
N19 N 0.35985(19) 0.66052(15) 0.20581(8) 0.0189(3) Uani 1 1 d
N20 N 0.4771(2) 0.85711(19) 0.05277(9) 0.0255(4) Uani 1 1 d
N21 N 0.10283(19) 0.61778(15) 0.45716(8) 0.0201(4) Uani 1 1 d
N22 N 0.08429(19) 0.72148(15) 0.40804(8) 0.0175(3) Uani 1 1 d
N23 N 0.11141(19) 0.70381(15) 0.34272(8) 0.0190(3) Uani 1 1 d
N24 N 0.15057(19) 0.58225(15) 0.34824(8) 0.0178(3) Uani 1 1 d
N25 N 0.0384(3) 0.83623(17) 0.42701(10) 0.0254(4) Uani 1 1 d
N26 N 0.68902(19) 0.36281(17) 0.32416(9) 0.0239(4) Uani 1 1 d
N27 N 0.59766(19) 0.35913(15) 0.38301(8) 0.0184(3) Uani 1 1 d
N28 N 0.44953(19) 0.39020(15) 0.37432(8) 0.0196(3) Uani 1 1 d
N29 N 0.43899(19) 0.41727(15) 0.30440(8) 0.0188(3) Uani 1 1 d
N30 N 0.6577(2) 0.31518(19) 0.44869(9) 0.0266(4) Uani 1 1 d
C1 C 0.0252(2) 0.2533(2) 0.25949(11) 0.0219(4) Uani 1 1 d
C2 C -0.1284(2) 0.61199(19) 0.22518(11) 0.0217(4) Uani 1 1 d
N12 N 0.35701(19) 0.28243(15) 0.18236(8) 0.0188(3) Uani 1 1 d
C4 C 0.4127(2) 0.75809(19) 0.22893(10) 0.0202(4) Uani 1 1 d
C5 C 0.1435(2) 0.53256(19) 0.41798(10) 0.0200(4) Uani 1 1 d
C6 C 0.5850(2) 0.4007(2) 0.27584(11) 0.0226(4) Uani 1 1 d
N31 N 0.8925(2) 0.93941(18) 0.17332(9) 0.0334(5) Uani 1 1 d
N32 N 0.9052(2) 0.98762(16) 0.10530(9) 0.0231(4) Uani 1 1 d
N33 N 1.0465(2) 1.0233(2) 0.08181(10) 0.0354(5) Uani 1 1 d
N34 N 1.1354(2) 0.9963(2) 0.13688(10) 0.0398(5) Uani 1 1 d
N35 N 0.7776(2) 1.00052(19) 0.06248(11) 0.0271(4) Uani 1 1 d
C7 C 1.0388(3) 0.9469(2) 0.19113(13) 0.0363(6) Uani 1 1 d
N36 N 0.5381(2) 0.08627(19) 0.37450(10) 0.0338(4) Uani 1 1 d
N37 N 0.51292(19) 0.04337(15) 0.31687(9) 0.0219(4) Uani 1 1 d
N38 N 0.3731(2) 0.00051(18) 0.31503(10) 0.0320(4) Uani 1 1 d
N39 N 0.2993(2) 0.01428(19) 0.37649(11) 0.0364(5) Uani 1 1 d
N40 N 0.6208(2) 0.0474(2) 0.25888(10) 0.0262(4) Uani 1 1 d
C8 C 0.4001(3) 0.0670(2) 0.41024(14) 0.0394(6) Uani 1 1 d
Cl1 Cl 0.34086(6) 0.29306(5) 0.59675(3) 0.02650(12) Uani 1 1 d
O1 O 0.2849(2) 0.20361(19) 0.65537(10) 0.0628(6) Uani 1 1 d
O2 O 0.5047(2) 0.3098(2) 0.59974(10) 0.0646(6) Uani 1 1 d
O3 O 0.3163(3) 0.2529(2) 0.53241(11) 0.0667(6) Uani 1 1 d
O4 O 0.2517(2) 0.40838(16) 0.59754(11) 0.0552(5) Uani 1 1 d
Cl2 Cl 0.80245(6) 0.33559(5) 0.08648(2) 0.02270(12) Uani 1 1 d
O5 O 0.7021(2) 0.44429(16) 0.09353(10) 0.0461(4) Uani 1 1 d
O6 O 0.7746(2) 0.29463(15) 0.02193(8) 0.0370(4) Uani 1 1 d
O7 O 0.96443(19) 0.36520(18) 0.08547(9) 0.0461(5) Uani 1 1 d
O8 O 0.7684(2) 0.23645(15) 0.14531(8) 0.0371(4) Uani 1 1 d
H1 H 0.028(2) 0.2653(19) 0.2093(11) 0.020(5) Uiso 1 1 d
H6 H 0.612(3) 0.410(2) 0.2285(12) 0.030(6) Uiso 1 1 d
H5 H 0.168(2) 0.448(2) 0.4363(10) 0.017(5) Uiso 1 1 d
H3 H 0.283(3) 0.512(2) 0.0692(12) 0.031(6) Uiso 1 1 d
H4 H 0.410(3) 0.766(2) 0.2769(12) 0.027(6) Uiso 1 1 d
H30A H 0.579(3) 0.313(2) 0.4785(13) 0.031(7) Uiso 1 1 d
H2 H -0.168(3) 0.602(2) 0.2728(12) 0.027(6) Uiso 1 1 d
H25A H 0.104(3) 0.891(3) 0.4052(13) 0.039(7) Uiso 1 1 d
H40A H 0.687(3) 0.095(3) 0.2649(14) 0.049(9) Uiso 1 1 d
H15B H 0.374(3) 0.082(2) 0.1185(12) 0.026(6) Uiso 1 1 d
H30B H 0.722(3) 0.371(2) 0.4546(12) 0.032(7) Uiso 1 1 d
H5B H -0.052(3) 0.134(2) 0.4596(13) 0.031(7) Uiso 1 1 d
H20A H 0.477(3) 0.802(2) 0.0269(13) 0.037(7) Uiso 1 1 d
H20B H 0.573(3) 0.888(2) 0.0517(12) 0.034(7) Uiso 1 1 d
H35B H 0.737(3) 1.074(3) 0.0613(14) 0.046(8) Uiso 1 1 d
H40B H 0.657(3) -0.028(2) 0.2597(12) 0.030(7) Uiso 1 1 d
H25B H -0.052(3) 0.856(2) 0.4136(13) 0.033(7) Uiso 1 1 d
H10A H -0.227(4) 0.654(3) 0.0397(14) 0.051(9) Uiso 1 1 d
H5A H -0.184(4) 0.121(3) 0.4245(14) 0.048(8) Uiso 1 1 d
H7 H 1.071(3) 0.922(3) 0.2372(14) 0.049(8) Uiso 1 1 d
H10B H -0.075(3) 0.699(3) 0.0248(14) 0.041(8) Uiso 1 1 d
H15A H 0.510(4) 0.098(3) 0.1564(15) 0.061(9) Uiso 1 1 d
H35A H 0.820(3) 0.993(3) 0.0197(15) 0.050(8) Uiso 1 1 d
H8 H 0.378(3) 0.091(3) 0.4536(14) 0.046(8) Uiso 1 1 d

loop_
_atom_site_aniso_label
_atom_site_aniso_U_11
_atom_site_aniso_U_22
_atom_site_aniso_U_33
_atom_site_aniso_U_23
_atom_site_aniso_U_13
_atom_site_aniso_U_12
Fe1 0.01677(15) 0.01458(14) 0.01265(14) -0.00297(10) -0.00126(10) 0.00041(10)
N1 0.0250(9) 0.0271(9) 0.0212(9) -0.0099(7) 0.0033(7) -0.0062(7)
N2 0.0197(9) 0.0163(8) 0.0184(8) -0.0029(6) 0.0019(6) 0.0002(6)
N3 0.0210(9) 0.0168(8) 0.0191(8) -0.0028(7) -0.0002(6) 0.0004(7)
N4 0.0187(8) 0.0199(8) 0.0183(8) -0.0036(7) -0.0007(6) -0.0009(7)
N5 0.0268(11) 0.0226(10) 0.0220(10) 0.0008(8) 0.0046(8) -0.0011(8)
N6 0.0191(9) 0.0325(10) 0.0256(9) -0.0117(8) -0.0006(7) 0.0029(7)
N7 0.0205(9) 0.0190(8) 0.0182(8) -0.0050(7) -0.0053(6) 0.0029(7)
N8 0.0215(9) 0.0236(9) 0.0169(8) -0.0021(7) -0.0026(6) 0.0028(7)
N9 0.0203(9) 0.0204(9) 0.0155(8) -0.0022(7) -0.0020(6) 0.0008(7)
N10 0.0347(12) 0.0360(12) 0.0197(9) -0.0045(8) -0.0122(9) 0.0084(9)
N11 0.0198(8) 0.0162(8) 0.0174(8) -0.0053(6) -0.0001(6) -0.0002(6)
C3 0.0231(11) 0.0202(10) 0.0182(10) -0.0042(8) -0.0036(8) 0.0002(8)
N13 0.0262(9) 0.0216(9) 0.0151(8) -0.0051(7) -0.0022(6) -0.0001(7)
N14 0.0187(8) 0.0174(8) 0.0173(8) -0.0057(6) -0.0001(6) -0.0004(6)
N15 0.0273(10) 0.0158(9) 0.0294(10) -0.0101(7) 0.0003(8) 0.0008(8)
N16 0.0232(9) 0.0199(9) 0.0214(8) -0.0068(7) 0.0005(7) -0.0027(7)
N17 0.0170(8) 0.0172(8) 0.0169(8) -0.0021(6) -0.0011(6) -0.0018(6)
N18 0.0258(9) 0.0192(9) 0.0176(8) -0.0035(7) 0.0000(7) -0.0056(7)
N19 0.0230(9) 0.0181(8) 0.0156(8) -0.0028(6) -0.0013(6) -0.0026(7)
N20 0.0307(11) 0.0273(10) 0.0166(9) 0.0017(8) 0.0015(7) -0.0080(8)
N21 0.0260(9) 0.0192(8) 0.0150(8) -0.0029(7) -0.0005(6) -0.0011(7)
N22 0.0210(9) 0.0160(8) 0.0161(8) -0.0049(6) 0.0010(6) -0.0016(6)
N23 0.0231(9) 0.0188(8) 0.0150(8) -0.0047(6) 0.0013(6) 0.0010(7)
N24 0.0211(9) 0.0189(8) 0.0137(8) -0.0044(6) -0.0013(6) 0.0001(7)
N25 0.0318(11) 0.0175(9) 0.0275(10) -0.0082(8) 0.0054(8) -0.0001(8)
N26 0.0181(9) 0.0343(10) 0.0196(8) -0.0067(7) -0.0003(7) -0.0006(7)
N27 0.0188(9) 0.0205(8) 0.0163(8) -0.0043(7) -0.0042(6) 0.0020(7)
N28 0.0190(9) 0.0222(9) 0.0172(8) -0.0033(7) -0.0030(6) 0.0028(7)
N29 0.0207(9) 0.0197(8) 0.0158(8) -0.0025(7) -0.0015(6) -0.0004(7)
N30 0.0259(10) 0.0356(11) 0.0183(9) -0.0041(8) -0.0084(8) 0.0033(9)
C1 0.0209(11) 0.0281(11) 0.0180(10) -0.0065(8) -0.0001(8) -0.0047(8)
C2 0.0195(10) 0.0259(11) 0.0202(10) -0.0065(8) 0.0018(8) -0.0019(8)
N12 0.0212(9) 0.0187(8) 0.0172(8) -0.0066(7) 0.0011(6) 0.0015(7)
C4 0.0226(11) 0.0203(10) 0.0184(10) -0.0052(8) -0.0001(8) -0.0017(8)
C5 0.0259(11) 0.0188(10) 0.0148(9) -0.0030(8) -0.0002(8) 0.0013(8)
C6 0.0223(11) 0.0266(11) 0.0191(10) -0.0052(8) 0.0009(8) -0.0014(8)
N31 0.0369(12) 0.0334(11) 0.0265(10) 0.0007(8) 0.0052(8) -0.0015(9)
N32 0.0210(9) 0.0217(9) 0.0258(9) -0.0040(7) 0.0024(7) -0.0008(7)
N33 0.0235(10) 0.0522(13) 0.0297(10) -0.0049(9) 0.0034(8) -0.0096(9)
N34 0.0270(11) 0.0604(14) 0.0328(11) -0.0097(10) -0.0051(8) -0.0018(10)
N35 0.0220(10) 0.0264(11) 0.0335(11) -0.0074(8) -0.0008(8) -0.0007(8)
C7 0.0408(15) 0.0377(14) 0.0284(13) -0.0029(11) -0.0036(10) 0.0053(11)
N36 0.0373(11) 0.0374(11) 0.0311(10) -0.0164(9) 0.0022(8) -0.0098(9)
N37 0.0227(9) 0.0191(9) 0.0245(9) -0.0055(7) 0.0006(7) -0.0035(7)
N38 0.0244(10) 0.0362(11) 0.0375(11) -0.0117(9) 0.0034(8) -0.0085(8)
N39 0.0310(11) 0.0364(11) 0.0422(12) -0.0122(9) 0.0122(9) -0.0055(9)
N40 0.0264(10) 0.0257(11) 0.0266(10) -0.0062(8) 0.0058(8) -0.0053(9)
C8 0.0452(16) 0.0384(14) 0.0375(14) -0.0181(11) 0.0137(11) -0.0085(12)
Cl1 0.0291(3) 0.0294(3) 0.0205(2) -0.0041(2) 0.00030(19) -0.0016(2)
O1 0.0596(13) 0.0509(12) 0.0575(12) 0.0283(10) 0.0209(10) 0.0120(10)
O2 0.0313(11) 0.1164(19) 0.0469(11) -0.0140(12) -0.0010(8) -0.0156(11)
O3 0.0685(15) 0.0958(18) 0.0497(12) -0.0478(12) -0.0029(10) -0.0066(12)
O4 0.0675(14) 0.0276(10) 0.0650(13) -0.0023(9) 0.0089(10) 0.0070(9)
Cl2 0.0268(3) 0.0230(3) 0.0191(2) -0.00462(19) 0.00021(18) -0.0068(2)
O5 0.0515(11) 0.0313(9) 0.0584(12) -0.0192(8) -0.0028(9) 0.0078(8)
O6 0.0611(12) 0.0331(9) 0.0189(8) -0.0082(7) -0.0068(7) -0.0045(8)
O7 0.0285(9) 0.0620(12) 0.0491(11) -0.0104(9) 0.0050(8) -0.0207(8)
O8 0.0486(10) 0.0386(9) 0.0219(8) 0.0040(7) -0.0012(7) -0.0161(8)

loop_
_atom_type_symbol
_atom_type_description
_atom_type_scat_dispersion_real
_atom_type_scat_dispersion_imag
_atom_type_scat_source
C C 0.0033 0.0016 'International Tables Vol C Tables 4.2.6.8 and 6.1.1.4'
Cl Cl 0.1484 0.1585 'International Tables Vol C Tables 4.2.6.8 and 6.1.1.4'
Fe Fe 0.3463 0.8444 'International Tables Vol C Tables 4.2.6.8 and 6.1.1.4'
N N 0.0061 0.0033 'International Tables Vol C Tables 4.2.6.8 and 6.1.1.4'
O O 0.0106 0.0060 'International Tables Vol C Tables 4.2.6.8 and 6.1.1.4'
H H 0.0000 0.0000 'International Tables Vol C Tables 4.2.6.8 and 6.1.1.4'

loop_
_geom_angle_atom_site_label_1
_geom_angle_atom_site_label_2
_geom_angle_atom_site_label_3
_geom_angle
N9 Fe1 N29 176.58(6)
N9 Fe1 N19 88.98(6)
N29 Fe1 N19 87.65(6)
N9 Fe1 N11 93.83(6)
N29 Fe1 N11 86.71(6)
N19 Fe1 N11 89.48(6)
N9 Fe1 N24 88.96(6)
N29 Fe1 N24 90.61(6)
N19 Fe1 N24 92.35(6)
N11 Fe1 N24 176.69(6)
N9 Fe1 N4 89.38(6)
N29 Fe1 N4 94.03(6)
N19 Fe1 N4 175.41(6)
N11 Fe1 N4 86.35(6)
N24 Fe1 N4 91.90(6)
N2 N1 C1 100.60(16)
N3 N2 N1 115.92(15)
N3 N2 N5 123.21(17)
N1 N2 N5 120.85(17)
N2 N3 N4 104.19(15)
C1 N4 N3 106.40(15)
C1 N4 Fe1 128.18(13)
N3 N4 Fe1 125.41(12)
N2 N5 H5B 106.4(16)
N2 N5 H5A 103.4(18)
H5B N5 H5A 107(2)
C2 N6 N7 100.48(16)
N8 N7 N6 116.04(15)
N8 N7 N10 122.63(16)
N6 N7 N10 121.26(17)
N7 N8 N9 104.39(14)
C2 N9 N8 106.51(16)
C2 N9 Fe1 134.36(13)
N8 N9 Fe1 118.75(12)
N7 N10 H10A 105.4(17)
N7 N10 H10B 104(2)
H10A N10 H10B 109(3)
N12 N11 C3 106.51(15)
N12 N11 Fe1 116.60(11)
C3 N11 Fe1 136.73(13)
N13 C3 N11 112.11(17)
N13 C3 H3 124.0(14)
N11 C3 H3 123.9(14)
C3 N13 N14 101.48(15)
N12 N14 N13 114.95(15)
N12 N14 N15 123.53(16)
N13 N14 N15 121.49(15)
N14 N15 H15B 106.6(16)
N14 N15 H15A 105.6(18)
H15B N15 H15A 108(2)
N17 N16 C4 100.85(16)
N18 N17 N16 116.14(14)
N18 N17 N20 122.16(16)
N16 N17 N20 121.43(16)
N17 N18 N19 104.04(15)
C4 N19 N18 106.63(15)
C4 N19 Fe1 134.47(13)
N18 N19 Fe1 118.34(12)
N17 N20 H20A 105.4(16)
N17 N20 H20B 106.1(15)
H20A N20 H20B 111(2)
C5 N21 N22 101.50(15)
N23 N22 N21 114.49(16)
N23 N22 N25 124.74(16)
N21 N22 N25 120.77(15)
N22 N23 N24 105.19(14)
N23 N24 C5 106.54(15)
N23 N24 Fe1 122.07(11)
C5 N24 Fe1 131.25(13)
N22 N25 H25A 107.4(17)
N22 N25 H25B 107.8(18)
H25A N25 H25B 110(2)
C6 N26 N27 100.77(16)
N28 N27 N26 115.74(15)
N28 N27 N30 123.28(16)
N26 N27 N30 120.79(16)
N27 N28 N29 104.55(14)
N28 N29 C6 106.50(16)
N28 N29 Fe1 122.92(12)
C6 N29 Fe1 130.02(13)
N27 N30 H30A 105.8(17)
N27 N30 H30B 105.6(16)
H30A N30 H30B 111(2)
N1 C1 N4 112.88(17)
N1 C1 H1 122.3(13)
N4 C1 H1 124.8(13)
N6 C2 N9 112.56(17)
N6 C2 H2 121.7(14)
N9 C2 H2 125.7(14)
N14 N12 N11 104.96(14)
N16 C4 N19 112.32(17)
N16 C4 H4 123.4(14)
N19 C4 H4 124.3(14)
N21 C5 N24 112.27(17)
N21 C5 H5 124.0(12)
N24 C5 H5 123.7(12)
N26 C6 N29 112.43(18)
N26 C6 H6 121.8(14)
N29 C6 H6 125.7(14)
N32 N31 C7 100.82(17)
N33 N32 N31 114.54(18)
N33 N32 N35 123.18(17)
N31 N32 N35 122.28(16)
N32 N33 N34 106.00(17)
N33 N34 C7 105.3(2)
N32 N35 H35B 107.4(19)
N32 N35 H35A 105.1(18)
H35B N35 H35A 110(2)
N31 C7 N34 113.3(2)
N31 C7 H7 123.3(17)
N34 C7 H7 123.3(17)
N37 N36 C8 100.49(19)
N38 N37 N36 115.46(16)
N38 N37 N40 120.14(17)
N36 N37 N40 124.32(17)
N37 N38 N39 104.75(18)
C8 N39 N38 106.11(18)
N37 N40 H40A 105(2)
N37 N40 H40B 106.2(15)
H40A N40 H40B 114(3)
N39 C8 N36 113.2(2)
N39 C8 H8 124.8(16)
N36 C8 H8 122.0(17)
O1 Cl1 O4 107.76(11)
O1 Cl1 O3 110.28(15)
O4 Cl1 O3 108.14(14)
O1 Cl1 O2 111.17(13)
O4 Cl1 O2 110.80(14)
O3 Cl1 O2 108.65(12)
O7 Cl2 O5 109.99(12)
O7 Cl2 O8 109.42(10)
O5 Cl2 O8 108.99(10)
O7 Cl2 O6 109.19(10)
O5 Cl2 O6 109.92(11)
O8 Cl2 O6 109.31(10)

loop_
_geom_bond_atom_site_label_1
_geom_bond_atom_site_label_2
_geom_bond_distance
Fe1 N9 2.1618(16)
Fe1 N29 2.1629(16)
Fe1 N19 2.1868(15)
Fe1 N11 2.2134(15)
Fe1 N24 2.2158(15)
Fe1 N4 2.2192(16)
N1 N2 1.323(2)
N1 C1 1.323(3)
N2 N3 1.305(2)
N2 N5 1.395(2)
N3 N4 1.339(2)
N4 C1 1.334(3)
N5 H5B 0.86(3)
N5 H5A 0.86(3)
N6 C2 1.325(3)
N6 N7 1.326(2)
N7 N8 1.296(2)
N7 N10 1.389(2)
N8 N9 1.336(2)
N9 C2 1.335(2)
N10 H10A 0.91(3)
N10 H10B 0.81(3)
N11 N12 1.333(2)
N11 C3 1.347(2)
C3 N13 1.324(3)
C3 H3 0.94(2)
N13 N14 1.329(2)
N14 N12 1.309(2)
N14 N15 1.394(2)
N15 H15B 0.83(2)
N15 H15A 0.97(3)
N16 N17 1.320(2)
N16 C4 1.328(2)
N17 N18 1.301(2)
N17 N20 1.390(2)
N18 N19 1.343(2)
N19 C4 1.335(3)
N20 H20A 0.85(3)
N20 H20B 0.90(3)
N21 C5 1.317(2)
N21 N22 1.334(2)
N22 N23 1.314(2)
N22 N25 1.387(2)
N23 N24 1.324(2)
N24 C5 1.351(2)
N25 H25A 0.87(3)
N25 H25B 0.83(3)
N26 C6 1.322(3)
N26 N27 1.328(2)
N27 N28 1.299(2)
N27 N30 1.388(2)
N28 N29 1.334(2)
N29 C6 1.341(3)
N30 H30A 0.85(2)
N30 H30B 0.87(3)
C1 H1 0.95(2)
C2 H2 0.95(2)
C4 H4 0.94(2)
C5 H5 0.94(2)
C6 H6 0.92(2)
N31 N32 1.318(2)
N31 C7 1.326(3)
N32 N33 1.311(2)
N32 N35 1.394(3)
N33 N34 1.324(3)
N34 C7 1.336(3)
N35 H35B 0.84(3)
N35 H35A 0.89(3)
C7 H7 0.93(3)
N36 N37 1.319(2)
N36 C8 1.329(3)
N37 N38 1.309(2)
N37 N40 1.395(2)
N38 N39 1.334(3)
N39 C8 1.328(3)
N40 H40A 0.81(3)
N40 H40B 0.85(3)
C8 H8 0.93(3)
Cl1 O1 1.4191(17)
Cl1 O4 1.4231(18)
Cl1 O3 1.4238(19)
Cl1 O2 1.4240(19)
Cl2 O7 1.4332(16)
Cl2 O5 1.4336(17)
Cl2 O8 1.4344(15)
Cl2 O6 1.4383(15)

loop_
_geom_hbond_atom_site_label_D
_geom_hbond_atom_site_label_H
_geom_hbond_atom_site_label_A
_geom_hbond_distance_DH
_geom_hbond_distance_HA
_geom_hbond_distance_DA
_geom_hbond_angle_DHA
_geom_hbond_site_symmetry_A
N30 H30A O2 0.85(2) 2.38(3) 3.104(3) 143(2) .
N30 H30A O3 0.85(2) 2.47(3) 3.272(3) 157(2) .
N30 H30A Cl1 0.85(2) 2.93(3) 3.779(2) 172(2) .
N25 H25A N39 0.87(3) 2.17(3) 3.020(3) 165(2) 1_565
N40 H40A N1 0.81(3) 2.57(3) 3.337(3) 158(3) 1_655
N15 H15B N34 0.83(2) 2.26(3) 3.070(3) 167(2) 1_445
N30 H30B N21 0.87(3) 2.37(3) 3.029(3) 134(2) 2_666
N30 H30B O4 0.87(3) 2.43(2) 3.087(3) 133(2) 2_666
N5 H5B N25 0.86(3) 2.28(3) 3.096(3) 159(2) 2_566
N20 H20B N35 0.90(3) 2.23(3) 3.109(3) 165(2) .
N35 H35B O6 0.84(3) 2.41(3) 3.132(3) 145(2) 1_565
N35 H35B O8 0.84(3) 2.65(3) 3.256(3) 130(2) 1_565
N35 H35B N15 0.84(3) 2.66(3) 3.219(3) 125(2) 1_565
N40 H40B O1 0.85(3) 2.32(2) 2.997(3) 137(2) 2_656
N40 H40B N31 0.85(3) 2.57(2) 3.054(3) 116.8(18) 1_545
N25 H25B O1 0.83(3) 2.64(3) 3.361(3) 146(2) 2_566
N25 H25B O3 0.83(3) 2.66(3) 3.228(3) 127(2) 2_566
N10 H10A N13 0.91(3) 2.39(3) 3.041(3) 129(2) 2_565
N10 H10A O5 0.91(3) 2.41(3) 3.105(3) 134(2) 1_455
N5 H5A N30 0.86(3) 2.53(3) 3.133(3) 129(2) 1_455
N5 H5A N36 0.86(3) 2.69(3) 3.452(3) 149(2) 1_455
N10 H10B O7 0.81(3) 2.47(3) 3.171(3) 144(3) 2_665
N10 H10B O6 0.81(3) 2.66(3) 3.439(3) 162(3) 2_665
N15 H15A N40 0.97(3) 2.21(3) 3.168(3) 171(3) .
N35 H35A N33 0.89(3) 2.23(3) 3.119(3) 173(3) 2_775

loop_
_geom_torsion_atom_site_label_1
_geom_torsion_atom_site_label_2
_geom_torsion_atom_site_label_3
_geom_torsion_atom_site_label_4
_geom_torsion
C1 N1 N2 N3 -0.1(2)
C1 N1 N2 N5 -178.63(17)
N1 N2 N3 N4 -0.4(2)
N5 N2 N3 N4 178.00(16)
N2 N3 N4 C1 0.84(19)
N2 N3 N4 Fe1 179.59(12)
C2 N6 N7 N8 0.1(2)
C2 N6 N7 N10 -177.16(18)
N6 N7 N8 N9 -0.3(2)
N10 N7 N8 N9 176.92(17)
N7 N8 N9 C2 0.4(2)
N7 N8 N9 Fe1 174.29(12)
N12 N11 C3 N13 -0.4(2)
Fe1 N11 C3 N13 -175.44(13)
N11 C3 N13 N14 0.4(2)
C3 N13 N14 N12 -0.2(2)
C3 N13 N14 N15 -178.23(17)
C4 N16 N17 N18 0.6(2)
C4 N16 N17 N20 174.77(17)
N16 N17 N18 N19 0.0(2)
N20 N17 N18 N19 -174.11(16)
N17 N18 N19 C4 -0.6(2)
N17 N18 N19 Fe1 172.09(11)
C5 N21 N22 N23 -0.1(2)
C5 N21 N22 N25 179.25(18)
N21 N22 N23 N24 -0.2(2)
N25 N22 N23 N24 -179.55(18)
N22 N23 N24 C5 0.4(2)
N22 N23 N24 Fe1 -175.74(11)
C6 N26 N27 N28 0.5(2)
C6 N26 N27 N30 175.73(18)
N26 N27 N28 N29 -0.1(2)
N30 N27 N28 N29 -175.23(17)
N27 N28 N29 C6 -0.3(2)
N27 N28 N29 Fe1 -172.54(12)
N2 N1 C1 N4 0.7(2)
N3 N4 C1 N1 -1.0(2)
Fe1 N4 C1 N1 -179.73(13)
N7 N6 C2 N9 0.1(2)
N8 N9 C2 N6 -0.3(2)
Fe1 N9 C2 N6 -172.87(14)
N13 N14 N12 N11 0.0(2)
N15 N14 N12 N11 177.97(17)
C3 N11 N12 N14 0.20(19)
Fe1 N11 N12 N14 176.42(11)
N17 N16 C4 N19 -1.0(2)
N18 N19 C4 N16 1.1(2)
Fe1 N19 C4 N16 -169.91(13)
N22 N21 C5 N24 0.4(2)
N23 N24 C5 N21 -0.6(2)
Fe1 N24 C5 N21 175.12(13)
N27 N26 C6 N29 -0.7(2)
N28 N29 C6 N26 0.7(2)
Fe1 N29 C6 N26 172.13(14)
C7 N31 N32 N33 -0.3(2)
C7 N31 N32 N35 -179.6(2)
N31 N32 N33 N34 0.8(3)
N35 N32 N33 N34 -179.92(19)
N32 N33 N34 C7 -0.9(3)
N32 N31 C7 N34 -0.3(3)
N33 N34 C7 N31 0.7(3)
C8 N36 N37 N38 0.0(3)
C8 N36 N37 N40 176.7(2)
N36 N37 N38 N39 -0.8(2)
N40 N37 N38 N39 -177.61(18)
N37 N38 N39 C8 1.1(2)
N38 N39 C8 N36 -1.3(3)
N37 N36 C8 N39 0.8(3)
